data_7151046
loop_
_publ_author_name
'Bowman, W. Russell'
'Elsegood, Mark R. J.'
'Stein, Tobias'
'Weaver, George W.'

_publ_section_title
;
 Radical reactions with 3H-quinazolin-4-ones: synthesis of
 deoxyvasicinone, mackinazolinone, luotonin A, rutaecarpine and
 tryptanthrin.
;
_journal_issue 1
_journal_name_full 'Organic &amp; biomolecular chemistry'
_journal_page_first 103
_journal_page_last 113
_journal_paper_doi 10.1039/b614075k
_journal_volume 5
_journal_year 2007
_chemical_formula_moiety 'C16 H14 N2 O S'
_chemical_formula_sum 'C16 H14 N2 O S'
_chemical_formula_weight 282.35
_chemical_name_systematic
;
?
;
_space_group_IT_number 9
_symmetry_cell_setting monoclinic
_symmetry_space_group_name_Hall 'C -2yc'
_symmetry_space_group_name_H-M 'C 1 c 1'
_atom_sites_solution_hydrogens 'geom except H(2) coords freely refined'
_atom_sites_solution_primary direct
_atom_sites_solution_secondary 'all non-H atoms found by direct methods'
_audit_creation_method SHELXL-97
_cell_angle_alpha 90.00
_cell_angle_beta 97.047(2)
_cell_angle_gamma 90.00
_cell_formula_units_Z 4
_cell_length_a 4.6405(7)
_cell_length_b 25.329(4)
_cell_length_c 12.1910(17)
_cell_measurement_reflns_used 2505
_cell_measurement_temperature 150(2)
_cell_measurement_theta_max 27.77
_cell_measurement_theta_min 2.33
_cell_volume 1422.1(4)
_computing_cell_refinement 'Bruker SAINT'
_computing_data_collection 'Bruker SMART'
_computing_data_reduction 'Bruker SAINT'
_computing_molecular_graphics 'Bruker SHELXTL'
_computing_publication_material 'Bruker SHELXTL and local programs'
_computing_structure_refinement 'Bruker SHELXTL'
_computing_structure_solution 'Bruker SHELXTL'
_diffrn_ambient_temperature 150(2)
_diffrn_measured_fraction_theta_full 0.997
_diffrn_measured_fraction_theta_max 0.900
_diffrn_measurement_device_type 'Bruker SMART 1000 CCD diffractometer'
_diffrn_measurement_method '\w rotation with narrow frames'
_diffrn_radiation_monochromator graphite
_diffrn_radiation_source 'sealed tube'
_diffrn_radiation_type MoK\a
_diffrn_radiation_wavelength 0.71073
_diffrn_reflns_av_R_equivalents 0.0368
_diffrn_reflns_av_sigmaI/netI 0.0670
_diffrn_reflns_limit_h_max 6
_diffrn_reflns_limit_h_min -6
_diffrn_reflns_limit_k_max 32
_diffrn_reflns_limit_k_min -32
_diffrn_reflns_limit_l_max 16
_diffrn_reflns_limit_l_min -15
_diffrn_reflns_number 5350
_diffrn_reflns_theta_full 26.00
_diffrn_reflns_theta_max 28.73
_diffrn_reflns_theta_min 1.61
_diffrn_standards_decay_% 0
_diffrn_standards_number 0
_exptl_absorpt_coefficient_mu 0.224
_exptl_absorpt_correction_T_max 0.996
_exptl_absorpt_correction_T_min 0.885
_exptl_absorpt_correction_type multi-scan
_exptl_absorpt_process_details 'SADABS v2.10, Sheldrick, G.M. (2003)'
_exptl_crystal_colour colourless
_exptl_crystal_density_diffrn 1.319
_exptl_crystal_density_method 'not measured'
_exptl_crystal_description lath
_exptl_crystal_F_000 592
_exptl_crystal_size_max 0.56
_exptl_crystal_size_mid 0.16
_exptl_crystal_size_min 0.02
_refine_diff_density_max 0.432
_refine_diff_density_min -0.202
_refine_diff_density_rms 0.052
_refine_ls_abs_structure_details 'Flack H D (1983), Acta Cryst. A39, 876-881'
_refine_ls_abs_structure_Flack 0.13(13)
_refine_ls_extinction_method none
_refine_ls_goodness_of_fit_ref 1.026
_refine_ls_hydrogen_treatment mixed
_refine_ls_matrix_type full
_refine_ls_number_parameters 184
_refine_ls_number_reflns 3005
_refine_ls_number_restraints 2
_refine_ls_restrained_S_all 1.026
_refine_ls_R_factor_all 0.0837
_refine_ls_R_factor_gt 0.0602
_refine_ls_shift/su_max 0.000
_refine_ls_shift/su_mean 0.000
_refine_ls_structure_factor_coef Fsqd
_refine_ls_weighting_details 'calc w=1/[\s^2^(Fo^2^)+(0.1005P)^2^+0.0000P] where P=(Fo^2^+2Fc^2^)/3'
_refine_ls_weighting_scheme calc
_refine_ls_wR_factor_gt 0.1444
_refine_ls_wR_factor_ref 0.1590
_reflns_number_gt 2351
_reflns_number_total 3005
_reflns_threshold_expression I>2\s(I)
_cod_data_source_file b614075k.txt
_cod_data_source_block 30
_cod_original_sg_symbol_H-M Cc
_cod_database_code 7151046

loop_
_symmetry_equiv_pos_as_xyz
'x, y, z'
'x, -y, z+1/2'
'x+1/2, y+1/2, z'
'x+1/2, -y+1/2, z+1/2'

loop_
_atom_site_label
_atom_site_type_symbol
_atom_site_fract_x
_atom_site_fract_y
_atom_site_fract_z
_atom_site_U_iso_or_equiv
_atom_site_adp_type
_atom_site_occupancy
_atom_site_symmetry_multiplicity
_atom_site_calc_flag
_atom_site_refinement_flags
_atom_site_disorder_assembly
_atom_site_disorder_group
N1 N 0.5300(6) 0.19362(12) 0.6679(2) 0.0236(7) Uani 1 1 d . . .
C1 C 0.4066(7) 0.21118(14) 0.5651(3) 0.0240(7) Uani 1 1 d . . .
S1 S 0.1436(2) 0.17829(4) 0.48714(9) 0.0331(3) Uani 1 1 d . . .
N2 N 0.5072(6) 0.25707(12) 0.5303(2) 0.0260(6) Uani 1 1 d . . .
H2 H 0.429(9) 0.2667(16) 0.467(4) 0.031 Uiso 1 1 d . . .
C2 C 0.7275(8) 0.28714(14) 0.5880(3) 0.0238(7) Uani 1 1 d . . .
C3 C 0.8156(9) 0.33469(15) 0.5442(3) 0.0329(9) Uani 1 1 d . . .
H3 H 0.7257 0.3472 0.4749 0.039 Uiso 1 1 calc R . .
C4 C 1.0351(9) 0.36289(16) 0.6036(4) 0.0364(9) Uani 1 1 d . . .
H4 H 1.0961 0.3954 0.5750 0.044 Uiso 1 1 calc R . .
C5 C 1.1700(9) 0.34463(16) 0.7053(3) 0.0353(9) Uani 1 1 d . . .
H5 H 1.3229 0.3644 0.7448 0.042 Uiso 1 1 calc R . .
C6 C 1.0816(8) 0.29799(15) 0.7483(3) 0.0284(8) Uani 1 1 d . . .
H6 H 1.1726 0.2856 0.8176 0.034 Uiso 1 1 calc R . .
C7 C 0.8576(8) 0.26890(13) 0.6899(3) 0.0236(7) Uani 1 1 d . . .
C8 C 0.7576(8) 0.21945(14) 0.7327(3) 0.0242(7) Uani 1 1 d . . .
O1 O 0.8619(6) 0.19952(10) 0.8208(2) 0.0320(6) Uani 1 1 d . . .
C9 C 0.4292(8) 0.14396(14) 0.7137(3) 0.0275(8) Uani 1 1 d . . .
H9A H 0.2224 0.1383 0.6852 0.033 Uiso 1 1 calc R . .
H9B H 0.4439 0.1469 0.7951 0.033 Uiso 1 1 calc R . .
C10 C 0.6053(9) 0.09659(15) 0.6836(4) 0.0353(9) Uani 1 1 d . . .
H10A H 0.5779 0.0917 0.6024 0.042 Uiso 1 1 calc R . .
H10B H 0.8140 0.1032 0.7070 0.042 Uiso 1 1 calc R . .
C11 C 0.5129(9) 0.04717(15) 0.7388(3) 0.0343(9) Uani 1 1 d . . .
C12 C 0.2967(11) 0.01529(17) 0.6871(5) 0.0504(12) Uani 1 1 d . . .
H12 H 0.2055 0.0241 0.6154 0.061 Uiso 1 1 calc R . .
C13 C 0.2124(16) -0.0295(2) 0.7395(6) 0.0722(18) Uani 1 1 d . . .
H13 H 0.0636 -0.0513 0.7031 0.087 Uiso 1 1 calc R . .
C14 C 0.3406(16) -0.0432(2) 0.8437(7) 0.075(2) Uani 1 1 d . . .
H14 H 0.2828 -0.0743 0.8788 0.090 Uiso 1 1 calc R . .
C15 C 0.5500(16) -0.0116(3) 0.8949(6) 0.079(2) Uani 1 1 d . . .
H15 H 0.6379 -0.0202 0.9672 0.095 Uiso 1 1 calc R . .
C16 C 0.6382(13) 0.0335(2) 0.8429(5) 0.0619(14) Uani 1 1 d . . .
H16 H 0.7869 0.0551 0.8798 0.074 Uiso 1 1 calc R . .

loop_
_atom_site_aniso_label
_atom_site_aniso_U_11
_atom_site_aniso_U_22
_atom_site_aniso_U_33
_atom_site_aniso_U_23
_atom_site_aniso_U_13
_atom_site_aniso_U_12
N1 0.0249(15) 0.0266(16) 0.0187(15) -0.0018(11) 0.0007(12) -0.0008(11)
C1 0.0256(19) 0.0262(19) 0.0195(16) -0.0042(13) -0.0003(14) 0.0036(14)
S1 0.0314(4) 0.0360(5) 0.0289(4) -0.0071(4) -0.0086(3) -0.0029(4)
N2 0.0302(17) 0.0293(16) 0.0168(13) 0.0002(12) -0.0039(13) 0.0004(12)
C2 0.0278(18) 0.0225(17) 0.0203(16) -0.0038(13) 0.0002(14) -0.0012(14)
C3 0.041(2) 0.030(2) 0.0279(18) 0.0025(15) 0.0048(16) 0.0013(16)
C4 0.043(2) 0.029(2) 0.038(2) 0.0016(16) 0.0071(18) -0.0071(17)
C5 0.038(2) 0.034(2) 0.033(2) -0.0062(17) 0.0019(18) -0.0114(17)
C6 0.035(2) 0.0279(19) 0.0213(18) -0.0070(15) -0.0018(16) -0.0004(16)
C7 0.0281(18) 0.0245(17) 0.0175(15) -0.0046(13) -0.0002(13) 0.0004(14)
C8 0.0306(19) 0.0234(17) 0.0173(15) -0.0061(14) -0.0018(14) 0.0009(14)
O1 0.0464(16) 0.0285(13) 0.0178(12) 0.0000(10) -0.0088(11) -0.0010(12)
C9 0.0308(19) 0.0271(19) 0.0247(17) -0.0007(14) 0.0038(15) -0.0059(14)
C10 0.037(2) 0.030(2) 0.041(2) 0.0020(16) 0.0136(18) -0.0050(16)
C11 0.039(2) 0.0279(19) 0.038(2) 0.0020(16) 0.0134(18) 0.0005(15)
C12 0.061(3) 0.037(2) 0.055(3) -0.004(2) 0.010(2) -0.014(2)
C13 0.094(4) 0.042(3) 0.085(5) -0.006(3) 0.028(4) -0.032(3)
C14 0.091(5) 0.034(3) 0.111(6) 0.026(3) 0.050(4) 0.007(3)
C15 0.083(4) 0.086(5) 0.070(4) 0.049(4) 0.020(3) 0.012(4)
C16 0.059(3) 0.072(4) 0.053(3) 0.023(3) 0.001(2) -0.010(3)

loop_
_atom_type_symbol
_atom_type_description
_atom_type_scat_dispersion_real
_atom_type_scat_dispersion_imag
_atom_type_scat_source
C C 0.0033 0.0016 'International Tables Vol C Tables 4.2.6.8 and 6.1.1.4'
H H 0.0000 0.0000 'International Tables Vol C Tables 4.2.6.8 and 6.1.1.4'
N N 0.0061 0.0033 'International Tables Vol C Tables 4.2.6.8 and 6.1.1.4'
O O 0.0106 0.0060 'International Tables Vol C Tables 4.2.6.8 and 6.1.1.4'
S S 0.1246 0.1234 'International Tables Vol C Tables 4.2.6.8 and 6.1.1.4'

loop_
_geom_angle_atom_site_label_1
_geom_angle_atom_site_label_2
_geom_angle_atom_site_label_3
_geom_angle
_geom_angle_site_symmetry_1
_geom_angle_site_symmetry_3
_geom_angle_publ_flag
C1 N1 C8 124.0(3) . . ?
C1 N1 C9 120.0(3) . . ?
C8 N1 C9 116.0(3) . . ?
N2 C1 N1 116.3(3) . . ?
N2 C1 S1 120.6(3) . . ?
N1 C1 S1 123.1(3) . . ?
C1 N2 C2 125.2(3) . . ?
C7 C2 N2 118.6(3) . . ?
C7 C2 C3 120.8(3) . . ?
N2 C2 C3 120.6(3) . . ?
C4 C3 C2 118.6(4) . . ?
C3 C4 C5 121.2(4) . . ?
C6 C5 C4 120.0(4) . . ?
C5 C6 C7 119.8(3) . . ?
C2 C7 C6 119.6(3) . . ?
C2 C7 C8 118.9(3) . . ?
C6 C7 C8 121.4(3) . . ?
O1 C8 N1 119.2(3) . . ?
O1 C8 C7 123.9(3) . . ?
N1 C8 C7 116.9(3) . . ?
N1 C9 C10 112.1(3) . . ?
C11 C10 C9 110.9(3) . . ?
C16 C11 C12 118.5(4) . . ?
C16 C11 C10 120.7(4) . . ?
C12 C11 C10 120.8(4) . . ?
C11 C12 C13 120.1(5) . . ?
C14 C13 C12 121.2(6) . . ?
C15 C14 C13 118.7(5) . . ?
C14 C15 C16 120.7(6) . . ?
C11 C16 C15 120.8(6) . . ?

loop_
_geom_bond_atom_site_label_1
_geom_bond_atom_site_label_2
_geom_bond_distance
_geom_bond_site_symmetry_2
_geom_bond_publ_flag
N1 C1 1.386(4) . ?
N1 C8 1.400(4) . ?
N1 C9 1.475(4) . ?
C1 N2 1.341(5) . ?
C1 S1 1.674(4) . ?
N2 C2 1.394(4) . ?
C2 C7 1.392(5) . ?
C2 C3 1.398(5) . ?
C3 C4 1.375(6) . ?
C4 C5 1.398(6) . ?
C5 C6 1.375(6) . ?
C6 C7 1.396(5) . ?
C7 C8 1.455(5) . ?
C8 O1 1.231(4) . ?
C9 C10 1.521(5) . ?
C10 C11 1.508(5) . ?
C11 C16 1.373(7) . ?
C11 C12 1.379(6) . ?
C12 C13 1.382(7) . ?
C13 C14 1.379(10) . ?
C14 C15 1.351(11) . ?
C15 C16 1.393(8) . ?

loop_
_geom_hbond_atom_site_label_D
_geom_hbond_atom_site_label_H
_geom_hbond_atom_site_label_A
_geom_hbond_distance_DH
_geom_hbond_distance_HA
_geom_hbond_distance_DA
_geom_hbond_angle_DHA
_geom_hbond_site_symmetry_A
N2 H2 O1 0.85(5) 1.97(5) 2.787(4) 162(4) 4_454

loop_
_geom_torsion_atom_site_label_1
_geom_torsion_atom_site_label_2
_geom_torsion_atom_site_label_3
_geom_torsion_atom_site_label_4
_geom_torsion
_geom_torsion_site_symmetry_1
_geom_torsion_site_symmetry_2
_geom_torsion_site_symmetry_3
_geom_torsion_site_symmetry_4
_geom_torsion_publ_flag
C8 N1 C1 N2 -3.2(5) . . . . ?
C9 N1 C1 N2 179.0(3) . . . . ?
C8 N1 C1 S1 177.5(3) . . . . ?
C9 N1 C1 S1 -0.4(4) . . . . ?
N1 C1 N2 C2 1.6(5) . . . . ?
S1 C1 N2 C2 -179.1(3) . . . . ?
C1 N2 C2 C7 0.2(5) . . . . ?
C1 N2 C2 C3 -179.8(3) . . . . ?
C7 C2 C3 C4 0.5(6) . . . . ?
N2 C2 C3 C4 -179.6(3) . . . . ?
C2 C3 C4 C5 0.4(6) . . . . ?
C3 C4 C5 C6 -0.8(6) . . . . ?
C4 C5 C6 C7 0.2(6) . . . . ?
N2 C2 C7 C6 179.1(3) . . . . ?
C3 C2 C7 C6 -1.0(5) . . . . ?
N2 C2 C7 C8 -0.4(5) . . . . ?
C3 C2 C7 C8 179.5(3) . . . . ?
C5 C6 C7 C2 0.6(5) . . . . ?
C5 C6 C7 C8 -179.9(3) . . . . ?
C1 N1 C8 O1 -176.7(3) . . . . ?
C9 N1 C8 O1 1.2(5) . . . . ?
C1 N1 C8 C7 2.9(5) . . . . ?
C9 N1 C8 C7 -179.1(3) . . . . ?
C2 C7 C8 O1 178.6(4) . . . . ?
C6 C7 C8 O1 -0.9(6) . . . . ?
C2 C7 C8 N1 -1.0(5) . . . . ?
C6 C7 C8 N1 179.5(3) . . . . ?
C1 N1 C9 C10 91.5(4) . . . . ?
C8 N1 C9 C10 -86.5(4) . . . . ?
N1 C9 C10 C11 175.5(3) . . . . ?
C9 C10 C11 C16 -88.1(5) . . . . ?
C9 C10 C11 C12 90.5(5) . . . . ?
C16 C11 C12 C13 -0.6(7) . . . . ?
C10 C11 C12 C13 -179.2(4) . . . . ?
C11 C12 C13 C14 0.2(9) . . . . ?
C12 C13 C14 C15 0.6(10) . . . . ?
C13 C14 C15 C16 -1.0(10) . . . . ?
C12 C11 C16 C15 0.3(8) . . . . ?
C10 C11 C16 C15 178.9(5) . . . . ?
C14 C15 C16 C11 0.6(10) . . . . ?

loop_
_cod_related_entry_id
_cod_related_entry_database
_cod_related_entry_code
1 ChemSpider 607143
